data_1532801
loop_
_publ_author_name
'Oberti, R.'
'Boiocchi, M.'
'Smith, D.C.'

_publ_section_title
;
 Fluoronyboeite from Jianchang (Su-Lu, China) and nyboeite from Nyboe
 (Nordfjord, Norway): a petrological and crystal-chemical comparisonof
 these two high-pressure amphiboles
;
_journal_name_full 'Mineralogical Magazine (1969-)'
_journal_page_first 769
_journal_page_last 782
_journal_volume 67
_journal_year 2003
_chemical_formula_sum 'Al2.15 Ca0.35 Fe0.61 H2 K0.03 Mg2.99 Na2.44 Ni0.01 O24 Si7.22 Ti0.02'
_chemical_name_systematic
;
(Na0.79 K0.03) (Na1.65 Ca0.35) (Fe0.61 Mg2.99 Ni0.01 Al1.37 Ti0.02) ((Si7.22 
Al0.78) O22 (O H)2)
;
_space_group_IT_number 12
_symmetry_space_group_name_Hall '-C 2y'
_symmetry_space_group_name_H-M 'C 1 2/m 1'
_cell_angle_alpha 90
_cell_angle_beta 104.11
_cell_angle_gamma 90
_cell_formula_units_Z 2
_cell_length_a 9.665
_cell_length_b 17.752
_cell_length_c 5.303
_cell_volume 882.401
_citation_journal_id_ASTM MNLMBB
_cod_data_source_file Oberti_MNLMBB_2003_861.cif
_cod_data_source_block H2Al2.15Ca0.35Fe0.61K0.03Mg2.99Na2.44Ni0.01O24Si7.22Ti0.02
_cod_original_cell_volume 882.4014
_cod_original_formula_sum
;
H2 Al2.15 Ca0.35 Fe0.61 K0.03 Mg2.99 Na2.44 Ni0.01 O24 Si7.22 Ti0.02
;
_cod_database_code 1532801

loop_
_symmetry_equiv_pos_as_xyz
x,y,z
-x,y,-z
-x,-y,-z
x,-y,z
x+1/2,y+1/2,z
-x+1/2,y+1/2,-z
-x+1/2,-y+1/2,-z
x+1/2,-y+1/2,z

loop_
_atom_site_label
_atom_site_type_symbol
_atom_site_fract_x
_atom_site_fract_y
_atom_site_fract_z
_atom_site_occupancy
_atom_site_U_iso_or_equiv
Fe2 Fe+3 0 0.1796 0 0.1 0.0
K2 K+1 0.0403 0.5 0.0987 0.012 0.0
H1 H+1 0.188 0 0.745 1 0.0
Si2 Si+4 0.2913 0.1737 0.8106 1 0.0
O3 O-2 0.1109 0 0.7069 1 0.0
K1 K+1 0 0.5 0 0.006 0.0
Fe1 Fe+2 0 0.0902 0.5 0.1 0.0
Mg1 Mg+2 0 0.0902 0.5 0.9 0.0
O6 O-2 0.3417 0.1197 0.5945 1 0.0
O1 O-2 0.1072 0.092 0.2089 1 0.0
Na1 Na+1 0 0.2782 0.5 0.825 0.0
O4 O-2 0.3676 0.2528 0.8011 1 0.0
Fe3 Fe+2 0 0 0 0.21 0.0
Na2 Na+1 0 0.5 0 0.172 0.0
Na3 Na+1 0 0.4718 0 0.309 0.0
Mg2 Mg+2 0 0.1796 0 0.2 0.0
O5 O-2 0.3541 0.1344 0.0955 1 0.0
O7 O-2 0.3368 0 0.2892 1 0.0
Ca1 Ca+2 0 0.2782 0.5 0.175 0.0
Ni1 Ni+2 0 0.1796 0 0.005 0.0
Mg3 Mg+2 0 0 0 0.79 0.0
Si1 Si+4 0.2816 0.0872 0.2973 0.805 0.0
Al1 Al+3 0.2816 0.0872 0.2973 0.195 0.0
Al2 Al+3 0 0.1796 0 0.685 0.0
O2 O-2 0.118 0.1724 0.7446 1 0.0
Ti1 Ti+4 0 0.1796 0 0.01 0.0
